data_1577045
loop_
_publ_author_name
'Gilch, Franziska'
'Brossette, Jan'
'Westermair, Franz F.'
'Silva, Wagner'
'Bal\'azs, G\'abor'
'Gschwind, Ruth M.'
'Zipse, Hendrik'
'Wolf, Robert'

_publ_section_title
;
 Selective White Phosphorus Activation and Functionalization with
 Inorganic Grignard Reagents
;
_journal_name_full 'Chemical Science'
_journal_paper_doi 10.1039/D6SC01229A
_journal_year 2026
_chemical_formula_moiety 'C36 H46 Fe Mg N2 O3'
_chemical_formula_sum 'C36 H46 Fe Mg N2 O3'
_chemical_formula_weight 634.928
_chemical_name_systematic DepBDIMg(THF)Fp
_chemical_properties_physical Air-sensitive,Moisture-sensitive
_space_group_crystal_system triclinic
_space_group_IT_number 2
_space_group_name_Hall '-P 1'
_space_group_name_H-M_alt 'P -1'
_symmetry_Int_Tables_number 2
_atom_sites_solution_primary dual
_audit_creation_date 2025-01-28
_audit_creation_method
;
Olex2 1.5
(compiled 2024.02.16 svn.r378c4104 for OlexSys, GUI svn.r6928)
;
_audit_update_record
;
2026-02-09 deposited with the CCDC.	2026-04-06 downloaded from the CCDC.
;
_cell_angle_alpha 89.313(2)
_cell_angle_beta 78.234(2)
_cell_angle_gamma 71.325(2)
_cell_formula_units_Z 2
_cell_length_a 9.0503(2)
_cell_length_b 11.8365(2)
_cell_length_c 16.4701(3)
_cell_measurement_reflns_used 18546
_cell_measurement_temperature 123.00(10)
_cell_measurement_theta_max 74.2770
_cell_measurement_theta_min 2.7370
_cell_volume 1633.62(6)
_computing_cell_refinement 'CrysAlisPro 1.171.43.36a (Rigaku OD, 2022)'
_computing_data_collection 'CrysAlisPro system (CCD 42.92a 64-bit (release 29-05-2023))'
_computing_data_reduction 'CrysAlisPro 1.171.43.36a (Rigaku OD, 2022)'
_computing_molecular_graphics 'Olex2 1.5 (Dolomanov et al., 2009)'
_computing_publication_material 'Olex2 1.5 (Dolomanov et al., 2009)'
_computing_structure_refinement 'olex2.refine 1.5 (Bourhis et al., 2015)'
_computing_structure_solution 'SHELXT 2018/2 (Sheldrick, 2018)'
_diffrn_ambient_environment N~2~
_diffrn_ambient_temperature 123.00(10)
_diffrn_detector 'Hybrid Pixel Array Detector'
_diffrn_detector_area_resol_mean 10.0000
_diffrn_detector_type 'HyPix-Arc 150'
_diffrn_measured_fraction_theta_full 0.9959
_diffrn_measured_fraction_theta_max 0.9791
_diffrn_measurement_details
;
List of Runs (angles in degrees, time in seconds):

  # Type    Start    End  Width  t~exp~   \w     \q     \k     \f   Frames
#--------------------------------------------------------------------------
  1  \w     90.00 115.00   0.50    0.16    --   79.75-139.00-113.92   50
  2  \w     29.00  82.00   0.50    0.16    --   62.61-125.00-120.00  106
  3  \w     43.00  68.00   0.50    0.16    --   75.87-121.00 -58.00   50
  4  \w     29.00  55.00   0.50    0.16    --   62.61-121.00 -58.00   52
  5  \w     48.00  73.00   0.50    0.16    --   79.75-118.00 -56.69   50
  6  \w     77.00 102.00   0.50    0.16    --   79.75-118.00 -56.69   50
  7  \w     27.00  61.00   0.50    0.16    --   62.61 -95.00 -60.00   68
  8  \w     25.00  71.00   0.50    0.16    --   62.61 -95.00   0.00   92
  9  \w     42.00  84.00   0.50    0.16    --   79.75 -98.00 123.88   84
 10  \w     25.00  54.00   0.50    0.16    --   62.61 -95.00 120.00   58
 11  \w     38.00  63.00   0.50    0.16    --   75.87 -95.00 150.00   50
 12  \w     48.00  73.00   0.50    0.16    --   62.61-155.00 143.00   50
 13  \w     81.00 119.00   0.50    0.16    --   75.87-155.00 143.00   76
 14  \w     46.00  71.00   0.50    0.16    --   79.75  -4.00-137.87   50
 15  \w     36.00  61.00   0.50    0.16    --   79.75 -52.00-123.52   50
 16  \w     42.00  67.00   0.50    0.16    --   79.75 -71.00-123.37   50
 17  \w     40.00  65.00   0.50    0.16    --   79.75 -60.00 -85.71   50
 18  \w     43.00  70.00   0.50    0.16    --   79.75  -4.00  32.94   54
 19  \w     41.00  81.00   0.50    0.16    --   79.75  -4.00 148.28   80
 20  \w     64.00  91.00   0.50    0.16    --   75.87 155.00-177.00   54
 21  \w     98.00 125.00   0.50    0.16    --   79.75  22.00 -43.62   54
 22  \w     64.00 103.00   0.50    0.16    --   79.75  21.00-107.92   78
 23  \w     74.00 100.00   0.50    0.16    --   79.75  22.00 -88.68   52
 24  \w     68.00  93.00   0.50    0.16    --   62.61  15.00 -90.00   50
 25  \w     64.00  89.00   0.50    0.16    --   79.75  20.00-126.11   50
 26  \w     32.00  64.00   0.50    0.16    --   62.61  15.00 -90.00   64
 27  \w     82.00 120.00   0.50    0.16    --   79.75  21.00 -64.97   76
 28  \w     76.00 115.00   0.50    0.16    --   79.75  14.00-169.56   78
 29  \w     65.00  90.00   0.50    0.16    --   79.75  22.00  42.67   50
 30  \w     64.00 122.00   0.50    0.16    --   79.75  22.00 119.69  116
 31  \w     53.00 106.00   0.50    0.16    --   62.61  15.00  90.00  106
 32  \w     77.00 123.00   0.50    0.16    --   79.75  13.00  54.82   92
 33  \w     27.00  52.00   0.50    0.16    --   62.61   0.00-150.00   50
 34  \w     54.00 100.00   0.50    0.16    --   62.61   0.00-150.00   92
 35  \w    -82.00 -53.00   0.50    0.16    --  -63.52 155.00-177.00   58
 36  \w   -106.00 -81.00   0.50    0.16    --  -76.46 155.00-177.00   50
 37  \w   -121.00 -94.00   0.50    0.16    --  -73.68 155.00-177.00   54
 38  \w   -113.00 -87.00   0.50    0.16    --  -78.25 137.00-107.27   52
 39  \w   -105.00 -75.00   0.50    0.16    --  -78.25 136.00 -70.22   60
 40  \w    -63.00 -37.00   0.50    0.16    --  -78.25 137.00-107.27   52
 41  \w    -66.00 -38.00   0.50    0.16    --  -78.25 136.00 -70.22   56
 42  \w   -116.00 -80.00   0.50    0.16    --  -78.25 141.00 -23.25   72
 43  \w   -112.00 -85.00   0.50    0.16    --  -78.25 135.00  42.56   54
 44  \w   -110.00 -80.00   0.50    0.16    --  -78.25 132.00  90.95   60
 45  \w   -110.00 -43.00   0.50    0.16    --  -78.25 132.00 172.52  134
 46  \w    -98.00 -34.00   0.50    0.16    --  -73.68 125.00  90.00  128
 47  \w    -66.00 -41.00   0.50    0.16    --  -78.25 132.00  90.95   50
 48  \w    -96.00 -69.00   0.50    0.16    --  -78.25 122.00  48.16   54
 49  \w   -108.00 -69.00   0.50    0.16    --  -78.25 130.00 -39.60   78
 50  \w   -104.00 -77.00   0.50    0.16    --  -78.25 125.00-111.41   54
 51  \w    -95.00 -70.00   0.50    0.16    --  -78.25 121.00-120.48   50
 52  \w    -72.00 -46.00   0.50    0.16    --  -78.25 125.00-111.41   52
 53  \w    -92.00 -67.00   0.50    0.16    --  -76.46 121.00  24.00   50
 54  \w    -95.00 -33.00   0.50    0.16    --  -73.68 121.00  24.00  124
 55  \w    -90.00 -38.00   0.50    0.16    --  -78.25 117.00  -8.11  104
 56  \w    -89.00 -62.00   0.50    0.16    --  -78.25 113.00 -69.69   54
 57  \w    -77.00 -50.00   0.50    0.16    --  -63.52 121.00  24.00   54
 58  \w    -93.00 -62.00   0.50    0.16    --  -78.25 121.00 162.24   62
 59  \w    -90.00 -63.00   0.50    0.16    --  -78.25 119.00 151.23   54
 60  \w    -73.00 -40.00   0.50    0.16    --  -78.25 115.00  46.97   66
 61  \w    -74.00 -44.00   0.50    0.16    --  -78.25  90.00  46.67   60
 62  \w    -77.00 -44.00   0.50    0.16    --  -78.25  86.00  -6.99   66
 63  \w    -88.00 -53.00   0.50    0.16    --  -78.25 102.00-119.65   70
 64  \w   -108.00 -47.00   0.50    0.16    --  -63.52 -15.00-120.00  122
 65  \w   -117.00 -91.00   0.50    0.16    --  -78.25 -44.00  -0.90   52
 66  \w   -111.00 -84.00   0.50    0.16    --  -78.25 -80.00 140.44   54
 67  \w   -112.00 -87.00   0.50    0.16    --  -78.25 -72.00 178.24   50
 68  \w   -110.00 -79.00   0.50    0.16    --  -78.25 -83.00 151.71   62
 69  \w   -107.00 -82.00   0.50    0.16    --  -76.46-155.00 143.00   50
 70  \w    -80.00 -53.00   0.50    0.16    --  -63.52-155.00 143.00   54
 71  \w    -85.00 -50.00   0.50    0.16    --  -78.25-162.00 109.52   70
 72  \w   -110.00 -83.00   0.50    0.16    --  -78.25 -86.00 179.54   54
 73  \w   -112.00 -86.00   0.50    0.16    --  -78.25 -86.00  -9.72   52
 74  \w   -113.00 -83.00   0.50    0.16    --  -78.25 -88.00 -35.96   60
 75  \w   -107.00 -81.00   0.50    0.16    --  -78.25 -83.00-145.03   52
;
_diffrn_measurement_device 'four-circle diffractometer'
_diffrn_measurement_device_type 'XtaLAB Synergy R, DW system, HyPix-Arc 150'
_diffrn_measurement_method '\w scans'
_diffrn_orient_matrix_type 'CrysAlisPro convention (1999,Acta A55,543-557)'
_diffrn_orient_matrix_UB_11 0.0820264000
_diffrn_orient_matrix_UB_12 -0.0424873000
_diffrn_orient_matrix_UB_13 -0.0909498000
_diffrn_orient_matrix_UB_21 0.1558968000
_diffrn_orient_matrix_UB_22 -0.0680122000
_diffrn_orient_matrix_UB_23 0.0277043000
_diffrn_orient_matrix_UB_31 -0.0525465000
_diffrn_orient_matrix_UB_32 -0.1118344000
_diffrn_orient_matrix_UB_33 0.0109364000
_diffrn_radiation_monochromator mirror
_diffrn_radiation_probe x-ray
_diffrn_radiation_type 'Cu K\a'
_diffrn_radiation_wavelength 1.54184
_diffrn_reflns_av_R_equivalents 0.0237
_diffrn_reflns_av_unetI/netI 0.0206
_diffrn_reflns_Laue_measured_fraction_full 0.9959
_diffrn_reflns_Laue_measured_fraction_max 0.9791
_diffrn_reflns_limit_h_max 11
_diffrn_reflns_limit_h_min -11
_diffrn_reflns_limit_k_max 11
_diffrn_reflns_limit_k_min -14
_diffrn_reflns_limit_l_max 20
_diffrn_reflns_limit_l_min -20
_diffrn_reflns_number 32817
_diffrn_reflns_point_group_measured_fraction_full 0.9959
_diffrn_reflns_point_group_measured_fraction_max 0.9791
_diffrn_reflns_theta_full 67.6840
_diffrn_reflns_theta_max 75.10
_diffrn_reflns_theta_min 2.75
_diffrn_source 'Rotating-anode X-ray tube'
_diffrn_source_type 'Rigaku (Cu) X-ray Source'
_exptl_absorpt_coefficient_mu 4.178
_exptl_absorpt_correction_T_max 1.000
_exptl_absorpt_correction_T_min 0.659
_exptl_absorpt_correction_type gaussian
_exptl_absorpt_process_details
;
CrysAlisPro 1.171.43.36a (Rigaku Oxford Diffraction, 2022)
Numerical absorption correction based on gaussian integration over
a multifaceted crystal model
Empirical absorption correction using spherical harmonics,
implemented in SCALE3 ABSPACK scaling algorithm.
;
_exptl_crystal_colour 'clear light yellow'
_exptl_crystal_colour_lustre clear
_exptl_crystal_colour_modifier light
_exptl_crystal_colour_primary yellow
_exptl_crystal_density_diffrn 1.291
_exptl_crystal_description block
_exptl_crystal_F_000 676.296
_exptl_crystal_size_max 0.17
_exptl_crystal_size_mid 0.1
_exptl_crystal_size_min 0.07
_refine_diff_density_max 0.3333
_refine_diff_density_min -0.2309
_refine_diff_density_rms 0.0490
_refine_ls_d_res_high 0.7977
_refine_ls_d_res_low 16.0974
_refine_ls_goodness_of_fit_ref 1.0238
_refine_ls_hydrogen_treatment constr
_refine_ls_matrix_type full
_refine_ls_number_constraints 72
_refine_ls_number_parameters 394
_refine_ls_number_reflns 6608
_refine_ls_number_restraints 0
_refine_ls_restrained_S_all 1.0238
_refine_ls_R_factor_all 0.0327
_refine_ls_R_factor_gt 0.0298
_refine_ls_shift/su_max 0.0006
_refine_ls_shift/su_mean 0.0000
_refine_ls_structure_factor_coef Fsqd
_refine_ls_weighting_details 'w=1/[\s^2^(Fo^2^)+(0.0405P)^2^+0.6528P] where P=(Fo^2^+2Fc^2^)/3'
_refine_ls_weighting_scheme calc
_refine_ls_wR_factor_gt 0.0758
_refine_ls_wR_factor_ref 0.0771
_reflns_Friedel_coverage 0.0
_reflns_limit_h_max 11
_reflns_limit_h_min -10
_reflns_limit_k_max 14
_reflns_limit_k_min -14
_reflns_limit_l_max 20
_reflns_limit_l_min 0
_reflns_number_gt 6164
_reflns_number_total 6608
_reflns_threshold_expression I>=2u(I)
_cod_data_source_file d6sc01229a2.cif
_cod_data_source_block FG105_P1-
_cod_database_code 1577045
_chemical_oxdiff_formula 'C36 H46 Fe Mg N2 O3'
_olex2_refinement_description
;
1. Fixed Uiso
 At 1.2 times of:
  All C(H) groups, All C(H,H) groups
 At 1.5 times of:
  All C(H,H,H) groups
2.a Secondary CH2 refined with riding coordinates:
 C00I(H00b,H00c), C00P(H00i,H00j), C00R(H00m,H00n), C00S(H00o,H00p), C00V(H00r,
 H00s), C00Y(H00v,H00y), C010(H01a,H01b), C012(H01c,H01d)
2.b Aromatic/amide H refined with riding coordinates:
 C00F(H00F), C00W(H00W), C00T(H00T), C011(H011), C00L(H00L), C00U(H00U),
 C00Q(H00Q), C00H(H00H), C00X(H00X), C013(H013), C00K(H00K), C00A(H00A)
2.c Idealised Me refined as rotating group:
 C00M(H00d,H00e,H00g), C00Z(H00z,H,Ha), C014(H01e,H01f,H01g), C015(H01h,H01i,
 H01j), C016(H01k,H01l,H01m), C017(H01n,H01o,H01p)
;
_olex2_submission_special_instructions 'No special instructions were received'
_oxdiff_exptl_absorpt_empirical_details
;
Empirical correction (ABSPACK) includes:
- Absorption correction using spherical harmonics
- Frame scaling
;
_oxdiff_exptl_absorpt_empirical_full_max 1.175
_oxdiff_exptl_absorpt_empirical_full_min 0.837

loop_
_space_group_symop_id
_space_group_symop_operation_xyz
1 x,y,z
2 -x,-y,-z

loop_
_atom_site_label
_atom_site_type_symbol
_atom_site_fract_x
_atom_site_fract_y
_atom_site_fract_z
_atom_site_U_iso_or_equiv
_atom_site_adp_type
_atom_site_occupancy
_atom_site_refinement_flags_posn
Fe1 Fe 0.17946(3) 0.220617(19) 0.593526(14) 0.01697(7) Uani 1.000000 .
Mg1 Mg 0.32129(5) 0.22548(4) 0.71343(3) 0.01615(10) Uani 1.000000 .
O3 O 0.56438(12) 0.14598(9) 0.67514(6) 0.0209(2) Uani 1.000000 .
O2 O -0.08637(13) 0.27152(10) 0.73502(7) 0.0305(3) Uani 1.000000 .
O1 O 0.27376(15) -0.03624(9) 0.60460(7) 0.0318(3) Uani 1.000000 .
N1 N 0.31463(14) 0.38374(10) 0.76814(8) 0.0183(2) Uani 1.000000 .
N2 N 0.28054(14) 0.15153(10) 0.82672(7) 0.0174(2) Uani 1.000000 .
C008 C 0.19804(18) 0.06469(13) 0.83987(9) 0.0194(3) Uani 1.000000 .
C009 C 0.27148(17) 0.49426(12) 0.72728(9) 0.0189(3) Uani 1.000000 .
C00A C 0.37815(17) 0.28714(13) 0.89275(9) 0.0201(3) Uani 1.000000 .
C00B C 0.36069(17) 0.38317(13) 0.83999(9) 0.0201(3) Uani 1.000000 .
C00C C 0.10881(18) 0.56365(13) 0.74164(9) 0.0212(3) Uani 1.000000 .
C00D C 0.27307(19) -0.05262(13) 0.80517(9) 0.0231(3) Uani 1.000000 .
C00E C 0.32745(16) 0.18686(13) 0.89067(9) 0.0187(3) Uani 1.000000 .
C00F C 0.34017(19) 0.22815(14) 0.48445(9) 0.0237(3) Uani 1.000000 .
C00G C 0.38519(18) 0.52801(13) 0.66979(10) 0.0219(3) Uani 1.000000 .
C00H C 0.06325(19) 0.66607(13) 0.69748(10) 0.0250(3) Uani 1.000000 .
C00I C 0.67357(18) 0.11808(14) 0.73275(10) 0.0238(3) Uani 1.000000 .
C1 C 0.23811(18) 0.06710(14) 0.60285(9) 0.0227(3) Uani 1.000000 .
C00K C 0.1866(2) -0.13247(14) 0.81571(10) 0.0293(4) Uani 1.000000 .
C00L C 0.31845(19) 0.32514(14) 0.54106(10) 0.0243(3) Uani 1.000000 .
C00M C 0.32909(19) 0.11821(14) 0.96885(10) 0.0252(3) Uani 1.000000 .
C00N C 0.03848(18) 0.10152(14) 0.88427(9) 0.0228(3) Uani 1.000000 .
C2 C 0.02350(18) 0.24995(13) 0.67942(10) 0.0224(3) Uani 1.000000 .
C00P C 0.82388(18) 0.02573(14) 0.68523(10) 0.0267(3) Uani 1.000000 .
C00Q C 0.1737(2) 0.70025(14) 0.64068(10) 0.0277(3) Uani 1.000000 .
C00R C -0.01757(19) 0.52882(14) 0.80127(10) 0.0271(3) Uani 1.000000 .
C00S C 0.82772(18) 0.06260(14) 0.59624(10) 0.0259(3) Uani 1.000000 .
C00T C 0.0752(2) 0.34118(14) 0.50952(10) 0.0262(3) Uani 1.000000 .
C00U C 0.3331(2) 0.63156(14) 0.62696(10) 0.0258(3) Uani 1.000000 .
C00V C -0.04183(19) 0.22815(14) 0.92121(10) 0.0267(3) Uani 1.000000 .
C00W C 0.1901(2) 0.23937(14) 0.46483(9) 0.0244(3) Uani 1.000000 .
C00X C -0.0432(2) 0.01866(16) 0.89315(10) 0.0292(3) Uani 1.000000 .
C00Y C 0.65313(18) 0.10143(14) 0.59137(9) 0.0249(3) Uani 1.000000 .
C00Z C 0.3962(2) 0.49011(14) 0.87030(11) 0.0295(4) Uani 1.000000 .
C010 C 0.56179(19) 0.45727(14) 0.65196(11) 0.0281(3) Uani 1.000000 .
C011 C 0.1539(2) 0.39440(13) 0.55663(10) 0.0249(3) Uani 1.000000 .
C012 C 0.4454(2) -0.09819(14) 0.75904(10) 0.0276(3) Uani 1.000000 .
C013 C 0.0308(2) -0.09750(16) 0.85885(11) 0.0326(4) Uani 1.000000 .
C014 C 0.6668(2) 0.52957(16) 0.66775(12) 0.0329(4) Uani 1.000000 .
C015 C -0.2226(2) 0.26850(19) 0.94486(13) 0.0415(5) Uani 1.000000 .
C016 C 0.5596(2) -0.15516(19) 0.81580(13) 0.0447(5) Uani 1.000000 .
C017 C -0.0390(3) 0.56699(19) 0.89147(12) 0.0460(5) Uani 1.000000 .
H00F H 0.43797(19) 0.16658(14) 0.46341(9) 0.0285(4) Uiso 1.000000 R
H00W H 0.1709(2) 0.18715(14) 0.42795(9) 0.0293(4) Uiso 1.000000 R
H00T H -0.0351(2) 0.36939(14) 0.50845(10) 0.0315(4) Uiso 1.000000 R
H011 H 0.1046(2) 0.46446(13) 0.59247(10) 0.0299(4) Uiso 1.000000 R
H00L H 0.39867(19) 0.34060(14) 0.56403(10) 0.0291(4) Uiso 1.000000 R
H00U H 0.4089(2) 0.65502(14) 0.58770(10) 0.0310(4) Uiso 1.000000 R
H00Q H 0.1405(2) 0.77031(14) 0.61129(10) 0.0332(4) Uiso 1.000000 R
H00H H -0.04618(19) 0.71329(13) 0.70671(10) 0.0300(4) Uiso 1.000000 R
H00X H -0.1509(2) 0.04193(16) 0.92303(10) 0.0351(4) Uiso 1.000000 R
H013 H -0.0265(2) -0.15286(16) 0.86526(11) 0.0391(5) Uiso 1.000000 R
H00K H 0.2361(2) -0.21215(14) 0.79270(10) 0.0352(4) Uiso 1.000000 R
H00A H 0.43201(17) 0.29074(13) 0.93600(9) 0.0241(3) Uiso 1.000000 R
H00b H 0.69612(18) 0.19037(14) 0.74851(10) 0.0285(4) Uiso 1.000000 R
H00c H 0.62756(18) 0.08544(14) 0.78371(10) 0.0285(4) Uiso 1.000000 R
H00d H 0.2324(7) 0.1580(6) 1.0107(3) 0.0378(5) Uiso 1.000000 GR
H00e H 0.3326(14) 0.0366(3) 0.95602(18) 0.0378(5) Uiso 1.000000 GR
H00g H 0.4233(8) 0.1156(9) 0.9904(4) 0.0378(5) Uiso 1.000000 GR
H00i H 0.91927(18) 0.02926(14) 0.70432(10) 0.0320(4) Uiso 1.000000 R
H00j H 0.81716(18) -0.05593(14) 0.69100(10) 0.0320(4) Uiso 1.000000 R
H00m H -0.12072(19) 0.56411(14) 0.78417(10) 0.0325(4) Uiso 1.000000 R
H00n H 0.00969(19) 0.44088(14) 0.79649(10) 0.0325(4) Uiso 1.000000 R
H00o H 0.87158(18) 0.12928(14) 0.58560(10) 0.0311(4) Uiso 1.000000 R
H00p H 0.89208(18) -0.00532(14) 0.55601(10) 0.0311(4) Uiso 1.000000 R
H00r H -0.00092(19) 0.23621(14) 0.97144(10) 0.0320(4) Uiso 1.000000 R
H00s H -0.00997(19) 0.28296(14) 0.88070(10) 0.0320(4) Uiso 1.000000 R
H00v H 0.62479(18) 0.03309(14) 0.57315(9) 0.0299(4) Uiso 1.000000 R
H00y H 0.62984(18) 0.16500(14) 0.55171(9) 0.0299(4) Uiso 1.000000 R
H00z H 0.4951(8) 0.4955(7) 0.8354(5) 0.0443(5) Uiso 1.000000 GR
H H 0.3080(7) 0.56306(19) 0.8671(7) 0.0443(5) Uiso 1.000000 GR
Ha H 0.4086(15) 0.4810(6) 0.9280(3) 0.0443(5) Uiso 1.000000 GR
H01a H 0.57923(19) 0.38772(14) 0.68709(11) 0.0337(4) Uiso 1.000000 R
H01b H 0.59530(19) 0.42637(14) 0.59320(11) 0.0337(4) Uiso 1.000000 R
H01c H 0.4568(2) -0.15786(14) 0.71461(10) 0.0331(4) Uiso 1.000000 R
H01d H 0.4751(2) -0.03092(14) 0.73234(10) 0.0331(4) Uiso 1.000000 R
H01e H 0.6546(12) 0.5964(7) 0.6312(6) 0.0494(6) Uiso 1.000000 GR
H01f H 0.6346(11) 0.5606(10) 0.7258(2) 0.0494(6) Uiso 1.000000 GR
H01g H 0.7786(3) 0.4782(3) 0.6564(8) 0.0494(6) Uiso 1.000000 GR
H01h H -0.2649(2) 0.2551(12) 0.8969(3) 0.0623(7) Uiso 1.000000 GR
H01i H -0.2562(2) 0.2228(9) 0.9908(6) 0.0623(7) Uiso 1.000000 GR
H01j H -0.2636(2) 0.3537(4) 0.9621(9) 0.0623(7) Uiso 1.000000 GR
H01k H 0.6682(4) -0.1888(12) 0.78247(17) 0.0670(7) Uiso 1.000000 GR
H01l H 0.5569(14) -0.0944(3) 0.8565(6) 0.0670(7) Uiso 1.000000 GR
H01m H 0.5271(11) -0.2189(9) 0.8449(7) 0.0670(7) Uiso 1.000000 GR
H01n H -0.0570(19) 0.6530(3) 0.89652(18) 0.0690(7) Uiso 1.000000 GR
H01o H -0.1310(11) 0.5491(13) 0.92460(19) 0.0690(7) Uiso 1.000000 GR
H01p H 0.0572(8) 0.5235(10) 0.9117(3) 0.0690(7) Uiso 1.000000 GR

loop_
_atom_site_aniso_label
_atom_site_aniso_U_11
_atom_site_aniso_U_22
_atom_site_aniso_U_33
_atom_site_aniso_U_12
_atom_site_aniso_U_13
_atom_site_aniso_U_23
Fe1 0.01982(12) 0.01482(11) 0.01640(12) -0.00446(9) -0.00602(9) 0.00108(8)
Mg1 0.0177(2) 0.0149(2) 0.0153(2) -0.00417(18) -0.00398(18) 0.00099(17)
O3 0.0172(5) 0.0246(5) 0.0174(5) -0.0026(4) -0.0024(4) -0.0028(4)
O2 0.0260(6) 0.0338(6) 0.0295(6) -0.0096(5) -0.0007(5) -0.0011(5)
O1 0.0452(7) 0.0164(5) 0.0285(6) -0.0047(5) -0.0044(5) 0.0015(4)
N1 0.0200(6) 0.0153(6) 0.0192(6) -0.0044(5) -0.0052(5) 0.0009(5)
N2 0.0188(6) 0.0156(5) 0.0165(6) -0.0048(5) -0.0023(5) 0.0007(4)
C008 0.0253(7) 0.0198(7) 0.0147(7) -0.0087(6) -0.0057(6) 0.0042(5)
C009 0.0238(7) 0.0140(6) 0.0194(7) -0.0058(6) -0.0065(6) -0.0013(5)
C00A 0.0201(7) 0.0220(7) 0.0176(7) -0.0046(6) -0.0062(5) -0.0004(6)
C00B 0.0195(7) 0.0190(7) 0.0201(7) -0.0045(6) -0.0030(6) -0.0023(6)
C00C 0.0235(7) 0.0168(7) 0.0232(7) -0.0052(6) -0.0064(6) -0.0031(6)
C00D 0.0316(8) 0.0197(7) 0.0183(7) -0.0078(6) -0.0068(6) 0.0039(6)
C00E 0.0160(6) 0.0188(7) 0.0177(7) -0.0010(5) -0.0026(5) 0.0008(5)
C00F 0.0292(8) 0.0225(7) 0.0181(7) -0.0076(6) -0.0033(6) 0.0030(6)
C00G 0.0243(7) 0.0175(7) 0.0243(8) -0.0067(6) -0.0058(6) -0.0007(6)
C00H 0.0260(8) 0.0173(7) 0.0299(8) -0.0017(6) -0.0107(6) -0.0020(6)
C00I 0.0198(7) 0.0290(8) 0.0212(7) -0.0047(6) -0.0063(6) -0.0019(6)
C1 0.0244(7) 0.0251(8) 0.0173(7) -0.0070(6) -0.0035(6) 0.0002(6)
C00K 0.0450(10) 0.0213(8) 0.0252(8) -0.0141(7) -0.0101(7) 0.0039(6)
C00L 0.0321(8) 0.0234(7) 0.0219(7) -0.0135(6) -0.0087(6) 0.0047(6)
C00M 0.0292(8) 0.0258(8) 0.0203(7) -0.0066(6) -0.0085(6) 0.0046(6)
C00N 0.0260(8) 0.0266(8) 0.0171(7) -0.0100(6) -0.0051(6) 0.0036(6)
C2 0.0256(8) 0.0186(7) 0.0247(8) -0.0066(6) -0.0102(6) 0.0005(6)
C00P 0.0211(7) 0.0262(8) 0.0288(8) -0.0026(6) -0.0046(6) -0.0016(6)
C00Q 0.0378(9) 0.0175(7) 0.0291(8) -0.0065(7) -0.0141(7) 0.0044(6)
C00R 0.0231(8) 0.0223(7) 0.0331(9) -0.0055(6) -0.0028(7) -0.0018(6)
C00S 0.0211(7) 0.0271(8) 0.0257(8) -0.0056(6) 0.0004(6) -0.0038(6)
C00T 0.0313(8) 0.0225(7) 0.0252(8) -0.0047(6) -0.0137(7) 0.0067(6)
C00U 0.0331(8) 0.0215(7) 0.0238(8) -0.0112(6) -0.0046(6) 0.0033(6)
C00V 0.0240(8) 0.0290(8) 0.0244(8) -0.0067(6) -0.0021(6) -0.0020(6)
C00W 0.0381(9) 0.0218(7) 0.0166(7) -0.0109(6) -0.0113(6) 0.0030(6)
C00X 0.0314(8) 0.0371(9) 0.0234(8) -0.0183(7) -0.0037(7) 0.0053(7)
C00Y 0.0223(7) 0.0295(8) 0.0182(7) -0.0045(6) 0.0001(6) -0.0048(6)
C00Z 0.0416(10) 0.0258(8) 0.0274(8) -0.0153(7) -0.0139(7) 0.0005(7)
C010 0.0247(8) 0.0221(7) 0.0345(9) -0.0070(6) -0.0005(7) 0.0003(7)
C011 0.0359(9) 0.0162(7) 0.0225(8) -0.0065(6) -0.0090(6) 0.0045(6)
C012 0.0324(8) 0.0187(7) 0.0260(8) -0.0027(6) -0.0024(7) -0.0007(6)
C013 0.0453(10) 0.0328(9) 0.0287(9) -0.0249(8) -0.0085(8) 0.0070(7)
C014 0.0282(8) 0.0332(9) 0.0396(10) -0.0114(7) -0.0100(7) 0.0078(8)
C015 0.0260(9) 0.0500(11) 0.0419(11) -0.0074(8) 0.0006(8) -0.0126(9)
C016 0.0358(10) 0.0448(11) 0.0406(11) 0.0033(8) -0.0064(8) 0.0084(9)
C017 0.0545(13) 0.0492(12) 0.0330(10) -0.0250(10) 0.0074(9) -0.0050(9)

loop_
_atom_type_symbol
_atom_type_scat_dispersion_real
_atom_type_scat_dispersion_imag
_atom_type_scat_Cromer_Mann_a1
_atom_type_scat_Cromer_Mann_a2
_atom_type_scat_Cromer_Mann_a3
_atom_type_scat_Cromer_Mann_a4
_atom_type_scat_Cromer_Mann_b1
_atom_type_scat_Cromer_Mann_b2
_atom_type_scat_Cromer_Mann_b3
_atom_type_scat_Cromer_Mann_b4
_atom_type_scat_Cromer_Mann_c
_atom_type_scat_source
_atom_type_scat_dispersion_source
C 0.01788 0.00908 2.31000 1.02000 1.58860 0.86500 20.84390 10.20750 0.56870 51.65120 0.21560 'International Tables Volume C Table 6.1.1.4 (pp. 500-502)' 'Brennan, Cowan, Rev. Sci. Instrum., 1992, 63, 850'
Fe -1.13125 3.15233 11.76950 7.35730 3.52220 2.30450 4.76110 0.30720 15.35350 76.88050 1.03690 'International Tables Volume C Table 6.1.1.4 (pp. 500-502)' 'Brennan, Cowan, Rev. Sci. Instrum., 1992, 63, 850'
H 0.00000 0.00000 0.49300 0.32291 0.14019 0.04081 10.51090 26.12570 3.14236 57.79970 0.00304 'International Tables Volume C Table 6.1.1.4 (pp. 500-502)' 'Brennan, Cowan, Rev. Sci. Instrum., 1992, 63, 850'
Mg 0.17276 0.17757 5.42040 2.17350 1.22690 2.30730 2.82750 79.26110 0.38080 7.19370 0.85840 'International Tables Volume C Table 6.1.1.4 (pp. 500-502)' 'Brennan, Cowan, Rev. Sci. Instrum., 1992, 63, 850'
N 0.03110 0.01806 12.21260 3.13220 2.01250 1.16630 0.00570 9.89330 28.99750 0.58260 -11.52900 'International Tables Volume C Table 6.1.1.4 (pp. 500-502)' 'Brennan, Cowan, Rev. Sci. Instrum., 1992, 63, 850'
O 0.04960 0.03234 3.04850 2.28680 1.54630 0.86700 13.27710 5.70110 0.32390 32.90890 0.25080 'International Tables Volume C Table 6.1.1.4 (pp. 500-502)' 'Brennan, Cowan, Rev. Sci. Instrum., 1992, 63, 850'

loop_
_exptl_crystal_face_index_h
_exptl_crystal_face_index_k
_exptl_crystal_face_index_l
_exptl_crystal_face_perp_dist
-6 -2 -2 0.0706
1 7 -2 0.0773
-1 -8 2 0.0706
-4 0 -8 0.0650
2 7 -2 0.0790
4 -2 8 0.0498
-3 0 -10 0.0532
4 6 6 0.0675
-2 -7 4 0.0769
-1 0 -11 0.0461
3 6 6 0.0656
2 1 -9 0.0364
-2 -1 9 0.0388
2 6 6 0.0625
3 0 -7 0.0332
-3 0 7 0.0313
3 1 10 0.0163

loop_
_geom_angle_atom_site_label_1
_geom_angle_atom_site_label_2
_geom_angle_atom_site_label_3
_geom_angle
_geom_angle_site_symmetry_1
_geom_angle_site_symmetry_3
_geom_angle_publ_flag
C00F Fe1 Mg1 106.14(4) . . ?
C1 Fe1 Mg1 85.46(5) . . ?
C1 Fe1 C00F 99.62(7) . . ?
C00L Fe1 Mg1 81.26(4) . . ?
C00L Fe1 C00F 39.85(6) . . ?
C00L Fe1 C1 128.57(7) . . ?
C2 Fe1 Mg1 77.97(5) . . ?
C2 Fe1 C00F 166.12(7) . . ?
C2 Fe1 C1 93.89(7) . . ?
C2 Fe1 C00L 130.57(7) . . ?
C00T Fe1 Mg1 137.33(5) . . ?
C00T Fe1 C00F 66.20(6) . . ?
C00T Fe1 C1 136.50(7) . . ?
C00T Fe1 C00L 66.68(6) . . ?
C00T Fe1 C2 101.60(7) . . ?
C00W Fe1 Mg1 145.14(5) . . ?
C00W Fe1 C00F 39.61(6) . . ?
C00W Fe1 C1 103.80(6) . . ?
C00W Fe1 C00L 66.58(6) . . ?
C00W Fe1 C2 133.38(7) . . ?
C00W Fe1 C00T 38.91(6) . . ?
C011 Fe1 Mg1 97.92(5) . . ?
C011 Fe1 C00F 66.41(6) . . ?
C011 Fe1 C1 166.03(7) . . ?
C011 Fe1 C00L 39.73(6) . . ?
C011 Fe1 C2 100.07(7) . . ?
C011 Fe1 C00T 39.60(6) . . ?
C011 Fe1 C00W 65.93(6) . . ?
O3 Mg1 Fe1 110.70(3) . . ?
N1 Mg1 Fe1 122.19(4) . . ?
N1 Mg1 O3 99.98(5) . . ?
N2 Mg1 Fe1 125.81(4) . . ?
N2 Mg1 O3 100.82(5) . . ?
N2 Mg1 N1 92.67(5) . . ?
C2 Mg1 Fe1 37.40(3) . . ?
C2 Mg1 O3 145.47(5) . . ?
C2 Mg1 N1 109.46(5) . . ?
C2 Mg1 N2 95.52(5) . . ?
C00I O3 Mg1 123.01(8) . . ?
C00Y O3 Mg1 127.26(9) . . ?
C00Y O3 C00I 109.59(11) . . ?
C009 N1 Mg1 121.23(9) . . ?
C00B N1 Mg1 119.79(10) . . ?
C00B N1 C009 118.84(12) . . ?
C008 N2 Mg1 122.10(9) . . ?
C00E N2 Mg1 119.52(10) . . ?
C00E N2 C008 118.36(12) . . ?
C00D C008 N2 120.40(13) . . ?
C00N C008 N2 118.72(13) . . ?
C00N C008 C00D 120.79(14) . . ?
C00C C009 N1 117.93(13) . . ?
C00G C009 N1 121.44(13) . . ?
C00G C009 C00C 120.44(13) . . ?
C00E C00A C00B 129.42(14) . . ?
H00A C00A C00B 115.29(8) . . ?
H00A C00A C00E 115.29(8) . . ?
C00A C00B N1 123.83(13) . . ?
C00Z C00B N1 120.44(13) . . ?
C00Z C00B C00A 115.73(13) . . ?
C00H C00C C009 118.72(14) . . ?
C00R C00C C009 122.08(13) . . ?
C00R C00C C00H 119.18(14) . . ?
C00K C00D C008 118.73(15) . . ?
C012 C00D C008 123.11(14) . . ?
C012 C00D C00K 118.13(14) . . ?
C00A C00E N2 124.76(13) . . ?
C00M C00E N2 120.58(13) . . ?
C00M C00E C00A 114.66(13) . . ?
C00L C00F Fe1 70.28(9) . . ?
C00W C00F Fe1 71.15(9) . . ?
C00W C00F C00L 108.30(14) . . ?
H00F C00F Fe1 124.32(4) . . ?
H00F C00F C00L 125.85(9) . . ?
H00F C00F C00W 125.85(9) . . ?
C00U C00G C009 118.57(14) . . ?
C010 C00G C009 122.84(13) . . ?
C010 C00G C00U 118.59(14) . . ?
C00Q C00H C00C 121.47(14) . . ?
H00H C00H C00C 119.27(9) . . ?
H00H C00H C00Q 119.27(9) . . ?
C00P C00I O3 104.86(12) . . ?
H00b C00I O3 110.78(8) . . ?
H00b C00I C00P 110.78(9) . . ?
H00c C00I O3 110.78(7) . . ?
H00c C00I C00P 110.78(9) . . ?
H00c C00I H00b 108.9 . . ?
O1 C1 Fe1 175.67(14) . . ?
C013 C00K C00D 120.99(15) . . ?
H00K C00K C00D 119.51(10) . . ?
H00K C00K C013 119.51(10) . . ?
C00F C00L Fe1 69.87(9) . . ?
C011 C00L Fe1 70.03(9) . . ?
C011 C00L C00F 107.00(14) . . ?
H00L C00L Fe1 125.19(4) . . ?
H00L C00L C00F 126.50(9) . . ?
H00L C00L C011 126.50(9) . . ?
H00d C00M C00E 109.5 . . ?
H00e C00M C00E 109.5 . . ?
H00e C00M H00d 109.5 . . ?
H00g C00M C00E 109.5 . . ?
H00g C00M H00d 109.5 . . ?
H00g C00M H00e 109.5 . . ?
C00V C00N C008 120.52(13) . . ?
C00X C00N C008 118.45(15) . . ?
C00X C00N C00V 121.02(14) . . ?
Mg1 C2 Fe1 64.64(5) . . ?
O2 C2 Fe1 176.98(13) . . ?
O2 C2 Mg1 118.23(11) . . ?
C00S C00P C00I 102.49(12) . . ?
H00i C00P C00I 111.27(9) . . ?
H00i C00P C00S 111.27(9) . . ?
H00j C00P C00I 111.27(9) . . ?
H00j C00P C00S 111.27(9) . . ?
H00j C00P H00i 109.2 . . ?
C00U C00Q C00H 119.42(14) . . ?
H00Q C00Q C00H 120.29(9) . . ?
H00Q C00Q C00U 120.29(9) . . ?
C017 C00R C00C 115.04(14) . . ?
H00m C00R C00C 108.51(8) . . ?
H00m C00R C017 108.51(11) . . ?
H00n C00R C00C 108.51(8) . . ?
H00n C00R C017 108.51(10) . . ?
H00n C00R H00m 107.5 . . ?
C00Y C00S C00P 102.79(12) . . ?
H00o C00S C00P 111.21(9) . . ?
H00o C00S C00Y 111.21(9) . . ?
H00p C00S C00P 111.21(8) . . ?
H00p C00S C00Y 111.21(8) . . ?
H00p C00S H00o 109.1 . . ?
C00W C00T Fe1 70.61(9) . . ?
C011 C00T Fe1 69.41(8) . . ?
C011 C00T C00W 107.83(14) . . ?
H00T C00T Fe1 125.48(5) . . ?
H00T C00T C00W 126.08(9) . . ?
H00T C00T C011 126.08(9) . . ?
C00Q C00U C00G 121.38(15) . . ?
H00U C00U C00G 119.31(9) . . ?
H00U C00U C00Q 119.31(9) . . ?
C015 C00V C00N 115.71(14) . . ?
H00r C00V C00N 108.35(9) . . ?
H00r C00V C015 108.35(10) . . ?
H00s C00V C00N 108.35(8) . . ?
H00s C00V C015 108.35(11) . . ?
H00s C00V H00r 107.4 . . ?
C00F C00W Fe1 69.24(8) . . ?
C00T C00W Fe1 70.49(9) . . ?
C00T C00W C00F 108.23(14) . . ?
H00W C00W Fe1 125.96(4) . . ?
H00W C00W C00F 125.89(9) . . ?
H00W C00W C00T 125.89(9) . . ?
C013 C00X C00N 120.86(16) . . ?
H00X C00X C00N 119.57(10) . . ?
H00X C00X C013 119.57(10) . . ?
C00S C00Y O3 105.53(12) . . ?
H00v C00Y O3 110.63(8) . . ?
H00v C00Y C00S 110.63(9) . . ?
H00y C00Y O3 110.63(8) . . ?
H00y C00Y C00S 110.63(9) . . ?
H00y C00Y H00v 108.8 . . ?
H00z C00Z C00B 109.5 . . ?
H C00Z C00B 109.5 . . ?
H C00Z H00z 109.5 . . ?
Ha C00Z C00B 109.5 . . ?
Ha C00Z H00z 109.5 . . ?
Ha C00Z H 109.5 . . ?
C014 C010 C00G 113.73(13) . . ?
H01a C010 C00G 108.82(8) . . ?
H01a C010 C014 108.82(9) . . ?
H01b C010 C00G 108.82(9) . . ?
H01b C010 C014 108.82(10) . . ?
H01b C010 H01a 107.7 . . ?
C00L C011 Fe1 70.24(8) . . ?
C00T C011 Fe1 70.99(8) . . ?
C00T C011 C00L 108.63(14) . . ?
H011 C011 Fe1 124.69(4) . . ?
H011 C011 C00L 125.68(9) . . ?
H011 C011 C00T 125.68(9) . . ?
C016 C012 C00D 112.61(14) . . ?
H01c C012 C00D 109.07(9) . . ?
H01c C012 C016 109.07(10) . . ?
H01d C012 C00D 109.07(8) . . ?
H01d C012 C016 109.07(11) . . ?
H01d C012 H01c 107.8 . . ?
C00X C013 C00K 120.18(15) . . ?
H013 C013 C00K 119.91(10) . . ?
H013 C013 C00X 119.91(10) . . ?
H01e C014 C010 109.5 . . ?
H01f C014 C010 109.5 . . ?
H01f C014 H01e 109.5 . . ?
H01g C014 C010 109.5 . . ?
H01g C014 H01e 109.5 . . ?
H01g C014 H01f 109.5 . . ?
H01h C015 C00V 109.5 . . ?
H01i C015 C00V 109.5 . . ?
H01i C015 H01h 109.5 . . ?
H01j C015 C00V 109.5 . . ?
H01j C015 H01h 109.5 . . ?
H01j C015 H01i 109.5 . . ?
H01k C016 C012 109.5 . . ?
H01l C016 C012 109.5 . . ?
H01l C016 H01k 109.5 . . ?
H01m C016 C012 109.5 . . ?
H01m C016 H01k 109.5 . . ?
H01m C016 H01l 109.5 . . ?
H01n C017 C00R 109.5 . . ?
H01o C017 C00R 109.5 . . ?
H01o C017 H01n 109.5 . . ?
H01p C017 C00R 109.5 . . ?
H01p C017 H01n 109.5 . . ?
H01p C017 H01o 109.5 . . ?

loop_
_geom_bond_atom_site_label_1
_geom_bond_atom_site_label_2
_geom_bond_distance
_geom_bond_site_symmetry_2
_geom_bond_publ_flag
Fe1 Mg1 2.5758(5) . ?
Fe1 C00F 2.0891(15) . ?
Fe1 C1 1.7367(16) . ?
Fe1 C00L 2.0946(15) . ?
Fe1 C2 1.7314(16) . ?
Fe1 C00T 2.1127(15) . ?
Fe1 C00W 2.1143(15) . ?
Fe1 C011 2.0920(15) . ?
Mg1 O3 2.0606(11) . ?
Mg1 N1 2.0665(13) . ?
Mg1 N2 2.0665(13) . ?
Mg1 C2 2.7880(16) . ?
O3 C00I 1.4668(17) . ?
O3 C00Y 1.4565(17) . ?
O2 C2 1.1680(19) . ?
O1 C1 1.1624(19) . ?
N1 C009 1.4407(18) . ?
N1 C00B 1.3317(19) . ?
N2 C008 1.4426(18) . ?
N2 C00E 1.3308(18) . ?
C008 C00D 1.404(2) . ?
C008 C00N 1.409(2) . ?
C009 C00C 1.409(2) . ?
C009 C00G 1.404(2) . ?
C00A C00B 1.410(2) . ?
C00A C00E 1.406(2) . ?
C00A H00A 0.9500 . ?
C00B C00Z 1.515(2) . ?
C00C C00H 1.396(2) . ?
C00C C00R 1.509(2) . ?
C00D C00K 1.397(2) . ?
C00D C012 1.513(2) . ?
C00E C00M 1.515(2) . ?
C00F C00L 1.426(2) . ?
C00F C00W 1.424(2) . ?
C00F H00F 0.9500 . ?
C00G C00U 1.402(2) . ?
C00G C010 1.516(2) . ?
C00H C00Q 1.381(2) . ?
C00H H00H 0.9500 . ?
C00I C00P 1.514(2) . ?
C00I H00b 0.9900 . ?
C00I H00c 0.9900 . ?
C00K C013 1.374(3) . ?
C00K H00K 0.9500 . ?
C00L C011 1.423(2) . ?
C00L H00L 0.9500 . ?
C00M H00d 0.9800 . ?
C00M H00e 0.9800 . ?
C00M H00g 0.9800 . ?
C00N C00V 1.513(2) . ?
C00N C00X 1.395(2) . ?
C00P C00S 1.521(2) . ?
C00P H00i 0.9900 . ?
C00P H00j 0.9900 . ?
C00Q C00U 1.383(2) . ?
C00Q H00Q 0.9500 . ?
C00R C017 1.514(3) . ?
C00R H00m 0.9900 . ?
C00R H00n 0.9900 . ?
C00S C00Y 1.517(2) . ?
C00S H00o 0.9900 . ?
C00S H00p 0.9900 . ?
C00T C00W 1.408(2) . ?
C00T C011 1.424(2) . ?
C00T H00T 0.9500 . ?
C00U H00U 0.9500 . ?
C00V C015 1.517(2) . ?
C00V H00r 0.9900 . ?
C00V H00s 0.9900 . ?
C00W H00W 0.9500 . ?
C00X C013 1.390(2) . ?
C00X H00X 0.9500 . ?
C00Y H00v 0.9900 . ?
C00Y H00y 0.9900 . ?
C00Z H00z 0.9800 . ?
C00Z H 0.9800 . ?
C00Z Ha 0.9800 . ?
C010 C014 1.526(2) . ?
C010 H01a 0.9900 . ?
C010 H01b 0.9900 . ?
C011 H011 0.9500 . ?
C012 C016 1.526(2) . ?
C012 H01c 0.9900 . ?
C012 H01d 0.9900 . ?
C013 H013 0.9500 . ?
C014 H01e 0.9800 . ?
C014 H01f 0.9800 . ?
C014 H01g 0.9800 . ?
C015 H01h 0.9800 . ?
C015 H01i 0.9800 . ?
C015 H01j 0.9800 . ?
C016 H01k 0.9800 . ?
C016 H01l 0.9800 . ?
C016 H01m 0.9800 . ?
C017 H01n 0.9800 . ?
C017 H01o 0.9800 . ?
C017 H01p 0.9800 . ?

loop_
_geom_torsion_atom_site_label_1
_geom_torsion_atom_site_label_2
_geom_torsion_atom_site_label_3
_geom_torsion_atom_site_label_4
_geom_torsion
_geom_torsion_site_symmetry_1
_geom_torsion_site_symmetry_2
_geom_torsion_site_symmetry_3
_geom_torsion_site_symmetry_4
_geom_torsion_publ_flag
Fe1 C00F C00L C011 -60.50(9) . . . . ?
Fe1 C00F C00W C00T 59.94(10) . . . . ?
Fe1 C00L C00F C00W 61.31(9) . . . . ?
Fe1 C00L C011 C00T -60.89(9) . . . . ?
Fe1 C00T C00W C00F -59.16(9) . . . . ?
Fe1 C00T C011 C00L 60.42(10) . . . . ?
Fe1 C00W C00F C00L -60.77(9) . . . . ?
Fe1 C00W C00T C011 59.68(9) . . . . ?
Fe1 C011 C00L C00F 60.40(9) . . . . ?
Fe1 C011 C00T C00W -60.43(10) . . . . ?
Mg1 O3 C00I C00P 160.97(12) . . . . ?
Mg1 O3 C00Y C00S 174.96(13) . . . . ?
Mg1 N1 C009 C00C 89.35(11) . . . . ?
Mg1 N1 C009 C00G -85.72(11) . . . . ?
Mg1 N1 C00B C00A -16.04(12) . . . . ?
Mg1 N1 C00B C00Z 164.67(11) . . . . ?
Mg1 N2 C008 C00D 72.67(11) . . . . ?
Mg1 N2 C008 C00N -104.00(11) . . . . ?
Mg1 N2 C00E C00A 12.13(12) . . . . ?
Mg1 N2 C00E C00M -167.94(10) . . . . ?
O3 C00I C00P C00S 32.91(13) . . . . ?
O3 C00Y C00S C00P 29.59(13) . . . . ?
N1 C009 C00C C00H -174.92(13) . . . . ?
N1 C009 C00C C00R 3.33(16) . . . . ?
N1 C009 C00G C00U 174.63(14) . . . . ?
N1 C009 C00G C010 -5.29(17) . . . . ?
N1 C00B C00A C00E -12.31(19) . . . . ?
N2 C008 C00D C00K -176.78(14) . . . . ?
N2 C008 C00D C012 5.24(16) . . . . ?
N2 C008 C00N C00V -3.12(16) . . . . ?
N2 C008 C00N C00X 176.79(13) . . . . ?
N2 C00E C00A C00B 14.63(18) . . . . ?
C008 C00D C00K C013 0.24(18) . . . . ?
C008 C00D C012 C016 91.58(17) . . . . ?
C008 C00N C00V C015 162.70(16) . . . . ?
C008 C00N C00X C013 -0.15(18) . . . . ?
C009 C00C C00H C00Q -0.10(17) . . . . ?
C009 C00C C00R C017 83.84(17) . . . . ?
C009 C00G C00U C00Q 0.34(17) . . . . ?
C009 C00G C010 C014 -121.93(16) . . . . ?
C00C C00H C00Q C00U 0.13(18) . . . . ?
C00D C00K C013 C00X -0.25(19) . . . . ?
C00F C00L C011 C00T -0.49(14) . . . . ?
C00F C00W C00T C011 0.52(14) . . . . ?
C00G C00U C00Q C00H -0.26(18) . . . . ?
C00I C00P C00S C00Y -38.15(13) . . . . ?
C00K C013 C00X C00N 0.2(2) . . . . ?
C00L C011 C00T C00W -0.01(14) . . . . ?

loop_
_exptl_oxdiff_crystal_face_indexfrac_h
_exptl_oxdiff_crystal_face_indexfrac_k
_exptl_oxdiff_crystal_face_indexfrac_l
_exptl_oxdiff_crystal_face_x
_exptl_oxdiff_crystal_face_y
_exptl_oxdiff_crystal_face_z
-5.8555 -1.8658 -2.1697 -0.2037 -0.8461 0.4926
0.5831 7.4216 -1.7704 -0.1065 -0.4629 -0.8800
-0.9913 -7.5236 1.6115 0.0918 0.4018 0.9111
-4.3669 0.1258 -8.1836 0.3807 -0.9161 0.1259
2.2623 7.3836 -2.4530 0.0950 -0.2174 -0.9714
3.5415 -1.9635 8.3091 -0.3818 0.9158 0.1244
-2.5888 -0.0317 -10.3050 0.7262 -0.6869 0.0269
4.1448 5.6194 6.0905 -0.4527 0.4327 -0.7796
-2.3429 -7.0139 3.7297 -0.2334 0.2151 0.9483
-0.6298 0.4673 -10.6298 0.8953 -0.4245 -0.1354
3.2782 6.1109 6.2027 -0.5549 0.2673 -0.7878
1.7406 0.5271 -9.3131 0.9674 -0.0225 -0.2523
-1.8420 -0.7841 9.2395 -0.9581 0.0221 0.2855
1.6744 6.1525 6.4215 -0.7081 0.0205 -0.7058
3.0367 -0.1853 -7.4495 0.9345 0.2796 -0.2203
-3.0740 0.0802 7.4315 -0.9314 -0.2788 0.2338
2.8377 0.6262 10.2130 -0.7227 0.6827 -0.1074
